data_7055815
loop_
_publ_author_name
'Xu, Zhen'
'Yang, Hongwei'
'Cheng, Guangbin'

_publ_section_title
;
 Studies on the synthesis and properties of polynitro compounds based on
 esteryl backbones
;
_journal_issue 12
_journal_name_full 'New J. Chem.'
_journal_page_first 9936
_journal_paper_doi 10.1039/C6NJ02198K
_journal_volume 40
_journal_year 2016
_chemical_formula_moiety 'C9 H4 N6 O14'
_chemical_formula_sum 'C9 H4 N6 O14'
_chemical_formula_weight 420.18
_chemical_name_systematic
; 
 ? 
;
_space_group_IT_number 14
_symmetry_cell_setting monoclinic
_symmetry_space_group_name_Hall '-P 2ybc'
_symmetry_space_group_name_H-M 'P 1 21/c 1'
_atom_sites_solution_hydrogens geom
_atom_sites_solution_primary direct
_atom_sites_solution_secondary difmap
_audit_block_doi 10.5517/cc1kl1qx
_audit_creation_method SHELXL-97
_audit_update_record
;
2016-01-14 deposited with the CCDC.
2016-10-04 downloaded from the CCDC.
;
_cell_angle_alpha 90.00
_cell_angle_beta 96.540(3)
_cell_angle_gamma 90.00
_cell_formula_units_Z 4
_cell_length_a 5.8335(4)
_cell_length_b 10.1818(8)
_cell_length_c 25.563(2)
_cell_measurement_reflns_used 2009
_cell_measurement_temperature 172(2)
_cell_measurement_theta_max 25.97
_cell_measurement_theta_min 3.13
_cell_volume 1508.4(2)
_computing_structure_refinement 'SHELXL-97 (Sheldrick, 2008)'
_computing_structure_solution 'SHELXS-97 (Sheldrick, 2008)'
_diffrn_ambient_temperature 172(2)
_diffrn_measured_fraction_theta_full 0.980
_diffrn_measured_fraction_theta_max 0.980
_diffrn_measurement_device_type 'PHOTON100 CMOS detector'
_diffrn_measurement_method 'omega scan'
_diffrn_radiation_monochromator 'TRIUMPH curved crystal monochromator'
_diffrn_radiation_source 'fine-focus sealed tube'
_diffrn_radiation_type MoK\a
_diffrn_radiation_wavelength 0.71073
_diffrn_reflns_av_R_equivalents 0.0358
_diffrn_reflns_av_sigmaI/netI 0.0421
_diffrn_reflns_limit_h_max 7
_diffrn_reflns_limit_h_min -7
_diffrn_reflns_limit_k_max 12
_diffrn_reflns_limit_k_min -12
_diffrn_reflns_limit_l_max 30
_diffrn_reflns_limit_l_min -25
_diffrn_reflns_number 6908
_diffrn_reflns_theta_full 25.49
_diffrn_reflns_theta_max 25.49
_diffrn_reflns_theta_min 3.13
_exptl_absorpt_coefficient_mu 0.180
_exptl_absorpt_correction_T_max 0.7454
_exptl_absorpt_correction_T_min 0.6899
_exptl_absorpt_correction_type multi-scan
_exptl_absorpt_process_details 'SADABS (Bruker, 2013)'
_exptl_crystal_density_diffrn 1.850
_exptl_crystal_density_method 'not measured'
_exptl_crystal_description block
_exptl_crystal_F_000 848
_exptl_crystal_size_max 0.37
_exptl_crystal_size_mid 0.33
_exptl_crystal_size_min 0.27
_refine_diff_density_max 0.212
_refine_diff_density_min -0.218
_refine_diff_density_rms 0.047
_refine_ls_extinction_method none
_refine_ls_goodness_of_fit_ref 1.026
_refine_ls_hydrogen_treatment constr
_refine_ls_matrix_type full
_refine_ls_number_parameters 262
_refine_ls_number_reflns 2748
_refine_ls_number_restraints 0
_refine_ls_restrained_S_all 1.026
_refine_ls_R_factor_all 0.0680
_refine_ls_R_factor_gt 0.0362
_refine_ls_shift/su_max 0.001
_refine_ls_shift/su_mean 0.000
_refine_ls_structure_factor_coef Fsqd
_refine_ls_weighting_details 'calc w=1/[\s^2^(Fo^2^)+(0.0425P)^2^+0.0000P] where P=(Fo^2^+2Fc^2^)/3'
_refine_ls_weighting_scheme calc
_refine_ls_wR_factor_gt 0.0752
_refine_ls_wR_factor_ref 0.0866
_reflns_number_gt 1924
_reflns_number_total 2748
_reflns_threshold_expression >2sigma(I)
_cod_data_source_file c6nj02198k2.cif
_cod_data_source_block 1
_cod_depositor_comments
;
The following automatic conversions were performed:

'_symmetry_cell_setting' value 'Monoclinic' changed to 'monoclinic'
according to
/usr/data/users/saulius/crontab/automatic-downloads/rss-feeds/RSC/lib/dictionaries/cif_core.dic
dictionary named 'cif_core.dic' version 2.4.2 from 2011-04-26.

Automatic conversion script
Id: cif_fix_values 4268 2015-11-12 08:31:59Z antanas 

 Adding full bibliography for 7055812--7055815.cif.
;
_cod_original_sg_symbol_Hall '-P 2ybc  '
_cod_original_sg_symbol_H-M 'P2(1)/c  '
_cod_database_code 7055815

loop_
_symmetry_equiv_pos_as_xyz
'x, y, z'
'-x, y+1/2, -z+1/2'
'-x, -y, -z'
'x, -y-1/2, z-1/2'

loop_
_atom_site_label
_atom_site_type_symbol
_atom_site_fract_x
_atom_site_fract_y
_atom_site_fract_z
_atom_site_U_iso_or_equiv
_atom_site_adp_type
_atom_site_occupancy
_atom_site_symmetry_multiplicity
_atom_site_calc_flag
_atom_site_refinement_flags
C1 C 0.6687(3) 0.80559(19) 0.17613(8) 0.0262(5) Uani 1 1 d .
C2 C 0.7284(3) 0.83682(18) 0.12637(8) 0.0217(4) Uani 1 1 d .
C3 C 0.9076(3) 0.76307(18) 0.10936(8) 0.0231(5) Uani 1 1 d .
C4 C 1.0290(3) 0.67025(19) 0.14072(8) 0.0273(5) Uani 1 1 d .
H4 H 1.1511 0.6218 0.1284 0.033 Uiso 1 1 calc R
C5 C 0.9671(3) 0.65039(19) 0.19042(9) 0.0285(5) Uani 1 1 d .
C6 C 0.7844(3) 0.7136(2) 0.20891(9) 0.0292(5) Uani 1 1 d .
H6 H 0.7398 0.6948 0.2427 0.035 Uiso 1 1 calc R
C7 C 0.5969(3) 0.93844(19) 0.09219(8) 0.0235(5) Uani 1 1 d .
C8 C 0.5973(3) 1.15403(17) 0.06264(8) 0.0208(4) Uani 1 1 d .
H8A H 0.4274 1.1464 0.0608 0.025 Uiso 1 1 calc R
H8B H 0.6423 1.1451 0.0266 0.025 Uiso 1 1 calc R
C9 C 0.6761(3) 1.28462(19) 0.08589(8) 0.0214(4) Uani 1 1 d .
N1 N 0.4713(3) 0.87371(19) 0.19538(7) 0.0320(4) Uani 1 1 d .
N2 N 0.9199(3) 1.32113(18) 0.07615(7) 0.0276(4) Uani 1 1 d .
N3 N 0.5194(3) 1.39441(17) 0.06248(8) 0.0285(4) Uani 1 1 d .
N4 N 0.6686(3) 1.28938(17) 0.14513(7) 0.0294(4) Uani 1 1 d .
N5 N 0.9681(3) 0.78047(16) 0.05517(7) 0.0254(4) Uani 1 1 d .
N6 N 1.1053(3) 0.55746(17) 0.22596(8) 0.0386(5) Uani 1 1 d .
O1 O 0.3733(2) 0.81612(16) 0.22836(6) 0.0422(4) Uani 1 1 d .
O2 O 0.4176(3) 0.98112(18) 0.17712(7) 0.0547(5) Uani 1 1 d .
O3 O 0.7064(2) 1.05403(12) 0.09635(5) 0.0206(3) Uani 1 1 d .
O4 O 0.4196(2) 0.91682(14) 0.06526(6) 0.0363(4) Uani 1 1 d .
O5 O 1.0564(2) 1.23112(15) 0.08043(7) 0.0390(4) Uani 1 1 d .
O6 O 0.9579(2) 1.43439(15) 0.06552(7) 0.0416(4) Uani 1 1 d .
O7 O 0.4320(2) 1.37563(14) 0.01775(6) 0.0346(4) Uani 1 1 d .
O8 O 0.4982(3) 1.48966(14) 0.09006(7) 0.0456(5) Uani 1 1 d .
O9 O 0.4866(2) 1.25481(15) 0.15908(6) 0.0393(4) Uani 1 1 d .
O10 O 0.8414(3) 1.32596(19) 0.17219(6) 0.0524(5) Uani 1 1 d .
O11 O 1.1061(2) 0.70337(14) 0.04000(6) 0.0339(4) Uani 1 1 d .
O12 O 0.8757(3) 0.86969(14) 0.02875(6) 0.0375(4) Uani 1 1 d .
O13 O 1.2638(3) 0.50101(17) 0.20827(8) 0.0562(5) Uani 1 1 d .
O14 O 1.0538(3) 0.54521(17) 0.27042(7) 0.0527(5) Uani 1 1 d .

loop_
_atom_site_aniso_label
_atom_site_aniso_U_11
_atom_site_aniso_U_22
_atom_site_aniso_U_33
_atom_site_aniso_U_23
_atom_site_aniso_U_13
_atom_site_aniso_U_12
C1 0.0234(10) 0.0277(11) 0.0264(13) -0.0005(9) -0.0022(9) -0.0063(9)
C2 0.0205(10) 0.0193(10) 0.0239(12) -0.0013(9) -0.0038(9) -0.0047(8)
C3 0.0254(10) 0.0200(10) 0.0228(12) -0.0023(9) -0.0028(9) -0.0055(8)
C4 0.0309(11) 0.0196(10) 0.0292(13) -0.0045(9) -0.0061(9) -0.0019(9)
C5 0.0342(12) 0.0179(11) 0.0305(13) 0.0022(9) -0.0094(10) -0.0045(9)
C6 0.0328(11) 0.0281(11) 0.0246(13) 0.0047(9) -0.0064(9) -0.0092(10)
C7 0.0220(10) 0.0242(11) 0.0241(12) -0.0016(9) 0.0014(9) -0.0018(8)
C8 0.0223(10) 0.0218(10) 0.0173(11) 0.0016(8) -0.0020(8) 0.0018(8)
C9 0.0183(9) 0.0259(10) 0.0203(11) -0.0014(9) 0.0033(8) 0.0001(8)
N1 0.0253(9) 0.0448(12) 0.0260(11) 0.0014(9) 0.0031(8) -0.0056(9)
N2 0.0235(9) 0.0323(10) 0.0274(11) -0.0066(8) 0.0050(8) -0.0035(8)
N3 0.0246(9) 0.0238(9) 0.0382(12) 0.0031(9) 0.0078(8) 0.0001(7)
N4 0.0337(10) 0.0313(10) 0.0243(11) -0.0074(8) 0.0078(9) -0.0031(8)
N5 0.0286(9) 0.0206(9) 0.0265(11) -0.0053(8) 0.0008(8) -0.0040(8)
N6 0.0482(12) 0.0233(10) 0.0399(14) 0.0045(9) -0.0145(10) -0.0006(9)
O1 0.0397(9) 0.0608(10) 0.0271(9) 0.0046(8) 0.0083(7) -0.0126(8)
O2 0.0498(10) 0.0588(12) 0.0604(13) 0.0273(10) 0.0271(9) 0.0262(9)
O3 0.0206(6) 0.0206(7) 0.0197(8) -0.0002(6) -0.0022(6) 0.0014(5)
O4 0.0292(8) 0.0323(8) 0.0431(10) 0.0054(7) -0.0139(7) -0.0080(7)
O5 0.0223(7) 0.0456(9) 0.0494(11) 0.0042(8) 0.0056(7) 0.0065(7)
O6 0.0385(9) 0.0304(9) 0.0582(12) -0.0072(8) 0.0152(8) -0.0123(7)
O7 0.0332(8) 0.0322(8) 0.0366(10) 0.0109(7) -0.0040(7) -0.0019(7)
O8 0.0492(10) 0.0269(8) 0.0617(13) -0.0107(8) 0.0104(9) 0.0088(8)
O9 0.0382(8) 0.0490(10) 0.0339(10) -0.0085(8) 0.0178(7) -0.0082(7)
O10 0.0465(10) 0.0822(14) 0.0275(10) -0.0168(9) -0.0005(8) -0.0214(9)
O11 0.0371(8) 0.0267(8) 0.0394(10) -0.0046(7) 0.0106(7) 0.0031(7)
O12 0.0535(9) 0.0339(9) 0.0249(9) 0.0039(7) 0.0037(7) 0.0138(8)
O13 0.0698(12) 0.0461(10) 0.0492(12) 0.0017(9) -0.0087(10) 0.0288(10)
O14 0.0605(11) 0.0544(11) 0.0405(12) 0.0237(9) -0.0059(9) -0.0011(9)

loop_
_atom_type_symbol
_atom_type_description
_atom_type_scat_dispersion_real
_atom_type_scat_dispersion_imag
_atom_type_scat_source
C C 0.0033 0.0016 'International Tables Vol C Tables 4.2.6.8 and 6.1.1.4'
H H 0.0000 0.0000 'International Tables Vol C Tables 4.2.6.8 and 6.1.1.4'
N N 0.0061 0.0033 'International Tables Vol C Tables 4.2.6.8 and 6.1.1.4'
O O 0.0106 0.0060 'International Tables Vol C Tables 4.2.6.8 and 6.1.1.4'

loop_
_geom_angle_atom_site_label_1
_geom_angle_atom_site_label_2
_geom_angle_atom_site_label_3
_geom_angle
C6 C1 C2 123.58(19)
C6 C1 N1 117.57(19)
C2 C1 N1 118.86(18)
C1 C2 C3 115.82(18)
C1 C2 C7 121.51(17)
C3 C2 C7 122.58(18)
C4 C3 C2 122.7(2)
C4 C3 N5 117.67(17)
C2 C3 N5 119.64(18)
C5 C4 C3 117.76(19)
C5 C4 H4 121.1
C3 C4 H4 121.1
C6 C5 C4 123.0(2)
C6 C5 N6 118.5(2)
C4 C5 N6 118.54(19)
C5 C6 C1 117.0(2)
C5 C6 H6 121.5
C1 C6 H6 121.5
O4 C7 O3 125.57(18)
O4 C7 C2 123.86(18)
O3 C7 C2 110.56(15)
O3 C8 C9 107.15(15)
O3 C8 H8A 110.3
C9 C8 H8A 110.3
O3 C8 H8B 110.3
C9 C8 H8B 110.3
H8A C8 H8B 108.5
C8 C9 N2 113.64(16)
C8 C9 N4 112.26(16)
N2 C9 N4 106.81(15)
C8 C9 N3 110.51(15)
N2 C9 N3 106.72(14)
N4 C9 N3 106.49(15)
O2 N1 O1 125.20(19)
O2 N1 C1 118.12(18)
O1 N1 C1 116.68(19)
O5 N2 O6 127.29(16)
O5 N2 C9 114.74(16)
O6 N2 C9 117.96(16)
O7 N3 O8 127.89(18)
O7 N3 C9 115.06(16)
O8 N3 C9 117.04(17)
O9 N4 O10 128.34(19)
O9 N4 C9 114.20(16)
O10 N4 C9 117.46(16)
O11 N5 O12 124.70(18)
O11 N5 C3 117.23(17)
O12 N5 C3 118.07(16)
O14 N6 O13 125.3(2)
O14 N6 C5 117.6(2)
O13 N6 C5 117.1(2)
C7 O3 C8 113.67(14)

loop_
_geom_bond_atom_site_label_1
_geom_bond_atom_site_label_2
_geom_bond_distance
C1 C6 1.381(3)
C1 C2 1.393(3)
C1 N1 1.476(3)
C2 C3 1.396(3)
C2 C7 1.507(3)
C3 C4 1.381(3)
C3 N5 1.479(3)
C4 C5 1.375(3)
C4 H4 0.9500
C5 C6 1.374(3)
C5 N6 1.485(3)
C6 H6 0.9500
C7 O4 1.196(2)
C7 O3 1.337(2)
C8 O3 1.435(2)
C8 C9 1.507(3)
C8 H8A 0.9900
C8 H8B 0.9900
C9 N2 1.518(2)
C9 N4 1.521(3)
C9 N3 1.523(2)
N1 O2 1.216(2)
N1 O1 1.221(2)
N2 O5 1.211(2)
N2 O6 1.211(2)
N3 O7 1.213(2)
N3 O8 1.213(2)
N4 O9 1.210(2)
N4 O10 1.214(2)
N5 O11 1.219(2)
N5 O12 1.220(2)
N6 O14 1.215(3)
N6 O13 1.219(2)
